data_4076847
loop_
_publ_author_name
'Brunet, Jean-Jacques'
'Diallo, Ousmane'
'Donnadieu, Bruno'
'Roblou, Emmanuel'

_publ_section_title
;
 Ligand Substitution Processes on Carbonylmetal Derivatives. 3.1Reaction
 of Hydridopentacarbonylchromates with Phosphines
;
_journal_issue 16
_journal_name_full Organometallics
_journal_page_first 3388
_journal_paper_doi 10.1021/om020130b
_journal_volume 21
_journal_year 2002
_chemical_compound_source 'synthesis as described'
_chemical_formula_moiety 'C16 H36 Cr1 N6 O4'
_chemical_formula_structural 'C16 H36 N6 O4 CR1'
_chemical_formula_sum 'C16 H36 Cr N6 O4'
_chemical_formula_weight 490.45
_chemical_name_systematic
;
 ?
;
_space_group_IT_number 61
_symmetry_cell_setting orthorhombic
_symmetry_Int_Tables_number 61
_symmetry_space_group_name_Hall '-P 2ac 2ab'
_symmetry_space_group_name_H-M 'P b c a'
_atom_sites_solution_hydrogens geom
_atom_sites_solution_primary direct
_atom_sites_solution_secondary difmap
_audit_creation_method SHELXL-97
_cell_angle_alpha 90.00
_cell_angle_beta 90.00
_cell_angle_gamma 90.00
_cell_formula_units_Z 8
_cell_length_a 15.4663(13)
_cell_length_b 13.7007(11)
_cell_length_c 23.544(2)
_cell_measurement_reflns_used 5630
_cell_measurement_temperature 180(2)
_cell_measurement_theta_max 20.81
_cell_measurement_theta_min 3.27
_cell_volume 4989.0(7)
_computing_cell_refinement 'CRYSALIS-1.168(Oxford Diffraction, 2001)'
_computing_data_collection 'CRYSALIS-1.168(Oxford Diffraction, 2001)'
_computing_data_reduction 'CRYSALIS-1.168(Oxford Diffraction, 2001)'
_computing_molecular_graphics 'ORTEP-III( Burnett and Johnson,1996)'
_computing_publication_material 'WINGX (Farrugia, 1999)'
_computing_structure_refinement 'SHELXL-97 (Sheldrick, 1997)'
_computing_structure_solution 'SIR97 (Altomare et al., 1997)'
_diffrn_ambient_temperature 180(2)
_diffrn_measured_fraction_theta_full 0.994
_diffrn_measured_fraction_theta_max 0.994
_diffrn_measurement_device_type 'Oxford-Diffraction Xcalibur'
_diffrn_measurement_method \w
_diffrn_radiation_monochromator graphite
_diffrn_radiation_source 'fine-focus sealed tube'
_diffrn_radiation_type MoK\a
_diffrn_radiation_wavelength 0.71073
_diffrn_reflns_av_R_equivalents 0.1760
_diffrn_reflns_av_sigmaI/netI 0.0928
_diffrn_reflns_limit_h_max 13
_diffrn_reflns_limit_h_min -15
_diffrn_reflns_limit_k_max 13
_diffrn_reflns_limit_k_min -13
_diffrn_reflns_limit_l_max 23
_diffrn_reflns_limit_l_min -22
_diffrn_reflns_number 18034
_diffrn_reflns_theta_full 20.81
_diffrn_reflns_theta_max 20.81
_diffrn_reflns_theta_min 3.27
_diffrn_standards_decay_% <0.1
_diffrn_standards_interval_count 0
_diffrn_standards_interval_time 0
_diffrn_standards_number 0
_exptl_absorpt_coefficient_mu 0.618
_exptl_absorpt_correction_T_max 0.6826
_exptl_absorpt_correction_T_min 0.2171
_exptl_absorpt_correction_type refdelf
_exptl_absorpt_process_details
;
Sheldrick, G.M. (anon) SHELX97 Release 97-2 (1998)
I/sigma threshold for reflections     =   5.000
Delta(U)/lambda**2                    =   0.000
Highest even order spherical harmonic =       8
Highest odd  order spherical harmonic =       5
;
_exptl_crystal_colour yellow
_exptl_crystal_density_diffrn 1.306
_exptl_crystal_density_meas ?
_exptl_crystal_density_method 'not measured'
_exptl_crystal_description prism
_exptl_crystal_F_000 2080
_exptl_crystal_size_max 0.2
_exptl_crystal_size_mid 0.16
_exptl_crystal_size_min 0.15
_refine_diff_density_max 0.250
_refine_diff_density_min -0.280
_refine_diff_density_rms 0.061
_refine_ls_extinction_method none
_refine_ls_goodness_of_fit_ref 1.150
_refine_ls_hydrogen_treatment constr
_refine_ls_matrix_type full
_refine_ls_number_parameters 274
_refine_ls_number_reflns 2600
_refine_ls_number_restraints 0
_refine_ls_restrained_S_all 1.150
_refine_ls_R_factor_all 0.1118
_refine_ls_R_factor_gt 0.0733
_refine_ls_shift/su_max 0.001
_refine_ls_shift/su_mean 0.000
_refine_ls_structure_factor_coef Fsqd
_refine_ls_weighting_details 'calc w=1/[\s^2^(Fo^2^)+(0.0486P)^2^+0.0000P] where P=(Fo^2^+2Fc^2^)/3'
_refine_ls_weighting_scheme calc
_refine_ls_wR_factor_gt 0.1216
_refine_ls_wR_factor_ref 0.1376
_reflns_number_gt 1935
_reflns_number_total 2600
_reflns_threshold_expression >2\s(I)
_cod_data_source_file om020130b.cif
_cod_data_source_block er189
_cod_depositor_comments
;
The following automatic conversions were performed:

'_exptl_crystal_density_meas' value 'not measured' was changed to '?'
- the value is perceived as not measured.

Automatic conversion script
Id: cif_fix_values 3008 2015-01-20 13:52:24Z robertas 
;
_cod_original_formula_sum 'C16 H36 Cr1 N6 O4'
_cod_database_code 4076847
_exptl_absorpt_rmerge_before 0.0945
_exptl_absorpt_rmerge_after 0.0728

loop_
_symmetry_equiv_pos_as_xyz
'x, y, z'
'-x+1/2, -y, z+1/2'
'-x, y+1/2, -z+1/2'
'x+1/2, -y+1/2, -z'
'-x, -y, -z'
'x-1/2, y, -z-1/2'
'x, -y-1/2, z-1/2'
'-x-1/2, y-1/2, z'

loop_
_atom_site_label
_atom_site_type_symbol
_atom_site_fract_x
_atom_site_fract_y
_atom_site_fract_z
_atom_site_U_iso_or_equiv
_atom_site_adp_type
_atom_site_occupancy
_atom_site_symmetry_multiplicity
_atom_site_calc_flag
_atom_site_refinement_flags
Cr1 Cr 0.02038(7) 0.77432(7) 0.12856(4) 0.0266(4) Uani 1 1 d .
P1 P -0.07134(12) 0.82181(13) 0.20315(8) 0.0281(5) Uani 1 1 d .
P2 P 0.11100(12) 0.73902(13) 0.05081(8) 0.0288(5) Uani 1 1 d .
C1 C 0.0897(5) 0.7104(5) 0.1810(3) 0.038(2) Uani 1 1 d .
O1 O 0.1291(4) 0.6648(4) 0.2141(2) 0.0652(18) Uani 1 1 d .
C2 C 0.0882(5) 0.8879(6) 0.1375(3) 0.037(2) Uani 1 1 d .
O2 O 0.1318(4) 0.9545(4) 0.1440(2) 0.0604(18) Uani 1 1 d .
C3 C -0.0661(5) 0.8240(5) 0.0821(3) 0.0338(19) Uani 1 1 d .
O3 O -0.1230(3) 0.8517(3) 0.0535(2) 0.0475(15) Uani 1 1 d .
C4 C -0.0270(5) 0.6500(6) 0.1208(3) 0.0347(19) Uani 1 1 d .
O4 O -0.0493(4) 0.5699(4) 0.1170(2) 0.0577(17) Uani 1 1 d .
N11 N -0.1496(4) 0.7413(4) 0.2222(2) 0.0304(15) Uani 1 1 d .
C111 C -0.1210(5) 0.6538(5) 0.2537(3) 0.052(2) Uani 1 1 d .
H11A H -0.1707 0.6239 0.2727 0.078 Uiso 1 1 calc R
H11B H -0.0777 0.6726 0.2821 0.078 Uiso 1 1 calc R
H11C H -0.0955 0.6069 0.2271 0.078 Uiso 1 1 calc R
C112 C -0.2143(4) 0.7167(5) 0.1790(3) 0.045(2) Uani 1 1 d .
H11D H -0.1909 0.6669 0.1534 0.068 Uiso 1 1 calc R
H11E H -0.2289 0.7753 0.1571 0.068 Uiso 1 1 calc R
H11F H -0.2665 0.6916 0.1975 0.068 Uiso 1 1 calc R
N12 N -0.0266(4) 0.8402(4) 0.2672(2) 0.0404(17) Uani 1 1 d .
C121 C -0.0799(5) 0.8660(7) 0.3172(3) 0.073(3) Uani 1 1 d .
H12A H -0.0568 0.8335 0.3510 0.110 Uiso 1 1 calc R
H12B H -0.1397 0.8449 0.3109 0.110 Uiso 1 1 calc R
H12C H -0.0786 0.9369 0.3229 0.110 Uiso 1 1 calc R
C122 C 0.0628(5) 0.8665(6) 0.2761(3) 0.059(3) Uani 1 1 d .
H12D H 0.0667 0.9360 0.2856 0.089 Uiso 1 1 calc R
H12E H 0.0959 0.8537 0.2414 0.089 Uiso 1 1 calc R
H12F H 0.0866 0.8277 0.3074 0.089 Uiso 1 1 calc R
N13 N -0.1361(4) 0.9165(4) 0.1887(3) 0.0380(17) Uani 1 1 d .
C131 C -0.2166(5) 0.9410(6) 0.2192(4) 0.063(3) Uani 1 1 d .
H13A H -0.2056 0.9951 0.2454 0.094 Uiso 1 1 calc R
H13B H -0.2365 0.8839 0.2406 0.094 Uiso 1 1 calc R
H13C H -0.2611 0.9603 0.1918 0.094 Uiso 1 1 calc R
C132 C -0.1006(5) 1.0043(5) 0.1622(3) 0.051(2) Uani 1 1 d .
H13D H -0.1437 1.0326 0.1365 0.076 Uiso 1 1 calc R
H13E H -0.0485 0.9873 0.1407 0.076 Uiso 1 1 calc R
H13F H -0.0858 1.0519 0.1918 0.076 Uiso 1 1 calc R
N21 N 0.1525(4) 0.8389(4) 0.0186(2) 0.0347(16) Uani 1 1 d .
C211 C 0.0926(5) 0.9182(5) 0.0038(3) 0.045(2) Uani 1 1 d .
H21A H 0.1247 0.9796 0.0006 0.068 Uiso 1 1 calc R
H21B H 0.0485 0.9244 0.0335 0.068 Uiso 1 1 calc R
H21C H 0.0646 0.9035 -0.0325 0.068 Uiso 1 1 calc R
C212 C 0.2236(5) 0.8339(6) -0.0226(3) 0.053(2) Uani 1 1 d .
H21D H 0.2000 0.8243 -0.0608 0.079 Uiso 1 1 calc R
H21E H 0.2618 0.7793 -0.0130 0.079 Uiso 1 1 calc R
H21F H 0.2566 0.8950 -0.0215 0.079 Uiso 1 1 calc R
N22 N 0.0728(4) 0.6611(4) 0.0017(2) 0.0390(17) Uani 1 1 d .
C221 C -0.0169(5) 0.6577(6) -0.0151(3) 0.053(2) Uani 1 1 d .
H22A H -0.0274 0.7062 -0.0449 0.079 Uiso 1 1 calc R
H22B H -0.0536 0.6723 0.0178 0.079 Uiso 1 1 calc R
H22C H -0.0307 0.5925 -0.0295 0.079 Uiso 1 1 calc R
C222 C 0.1290(5) 0.6274(6) -0.0449(4) 0.069(3) Uani 1 1 d .
H22D H 0.1115 0.5616 -0.0566 0.104 Uiso 1 1 calc R
H22E H 0.1892 0.6261 -0.0319 0.104 Uiso 1 1 calc R
H22F H 0.1237 0.6721 -0.0773 0.104 Uiso 1 1 calc R
N23 N 0.2050(4) 0.6815(4) 0.0654(2) 0.0388(17) Uani 1 1 d .
C231 C 0.2687(5) 0.7347(6) 0.0988(4) 0.056(2) Uani 1 1 d .
H23A H 0.2573 0.7247 0.1393 0.084 Uiso 1 1 calc R
H23B H 0.2649 0.8045 0.0899 0.084 Uiso 1 1 calc R
H23C H 0.3267 0.7109 0.0896 0.084 Uiso 1 1 calc R
C232 C 0.2005(5) 0.5784(6) 0.0813(4) 0.059(3) Uani 1 1 d .
H23D H 0.2541 0.5456 0.0700 0.088 Uiso 1 1 calc R
H23E H 0.1514 0.5476 0.0620 0.088 Uiso 1 1 calc R
H23F H 0.1930 0.5728 0.1225 0.088 Uiso 1 1 calc R

loop_
_atom_site_aniso_label
_atom_site_aniso_U_11
_atom_site_aniso_U_22
_atom_site_aniso_U_33
_atom_site_aniso_U_23
_atom_site_aniso_U_13
_atom_site_aniso_U_12
Cr1 0.0287(7) 0.0253(7) 0.0257(7) 0.0000(5) -0.0006(5) -0.0015(6)
P1 0.0295(12) 0.0254(11) 0.0294(12) -0.0016(9) 0.0031(9) -0.0043(10)
P2 0.0293(12) 0.0312(11) 0.0257(11) -0.0029(9) -0.0017(9) 0.0035(10)
C1 0.039(5) 0.041(5) 0.034(5) 0.000(4) 0.006(4) -0.001(4)
O1 0.072(5) 0.076(4) 0.047(4) 0.011(3) -0.014(3) 0.020(4)
C2 0.035(5) 0.042(5) 0.035(5) -0.009(4) 0.012(4) -0.010(4)
O2 0.065(4) 0.049(4) 0.067(4) -0.018(3) 0.028(3) -0.035(3)
C3 0.026(5) 0.030(5) 0.046(5) -0.002(4) 0.000(4) -0.002(4)
O3 0.046(4) 0.043(3) 0.053(4) 0.009(3) -0.003(3) 0.002(3)
C4 0.045(5) 0.034(5) 0.025(5) -0.008(4) 0.003(4) 0.003(4)
O4 0.082(5) 0.033(3) 0.059(4) -0.010(3) -0.002(3) -0.013(3)
N11 0.024(3) 0.035(4) 0.032(4) 0.002(3) 0.003(3) -0.010(3)
C111 0.061(6) 0.044(5) 0.051(6) 0.011(4) 0.003(5) -0.011(5)
C112 0.031(5) 0.048(5) 0.057(6) -0.005(4) 0.001(4) -0.007(4)
N12 0.029(4) 0.062(4) 0.031(4) -0.014(3) 0.006(3) -0.013(4)
C121 0.057(6) 0.120(8) 0.043(6) -0.025(5) 0.009(5) -0.019(6)
C122 0.061(6) 0.067(6) 0.049(6) -0.022(5) -0.003(5) -0.013(5)
N13 0.031(4) 0.028(4) 0.055(5) 0.000(3) 0.016(3) 0.004(3)
C131 0.042(6) 0.053(6) 0.094(8) -0.001(5) 0.028(5) 0.002(5)
C132 0.062(6) 0.031(5) 0.060(6) 0.000(4) 0.020(5) 0.010(5)
N21 0.038(4) 0.036(4) 0.031(4) 0.007(3) 0.020(3) 0.000(3)
C211 0.051(6) 0.035(5) 0.049(6) 0.016(4) 0.010(4) 0.003(4)
C212 0.061(6) 0.043(5) 0.054(6) 0.006(4) 0.020(5) -0.004(5)
N22 0.035(4) 0.052(4) 0.030(4) -0.016(3) 0.004(3) 0.002(3)
C221 0.042(5) 0.072(6) 0.045(6) -0.019(4) -0.007(4) -0.005(5)
C222 0.070(7) 0.088(7) 0.050(6) -0.030(5) 0.003(5) -0.013(6)
N23 0.028(4) 0.047(4) 0.041(4) -0.008(3) -0.008(3) 0.010(3)
C231 0.032(5) 0.084(7) 0.052(6) 0.004(5) 0.001(4) 0.003(5)
C232 0.064(6) 0.045(6) 0.066(7) 0.007(5) -0.003(5) 0.026(5)

loop_
_atom_type_symbol
_atom_type_description
_atom_type_scat_dispersion_real
_atom_type_scat_dispersion_imag
_atom_type_scat_source
C C 0.0033 0.0016 'International Tables Vol C Tables 4.2.6.8 and 6.1.1.4'
H H 0.0000 0.0000 'International Tables Vol C Tables 4.2.6.8 and 6.1.1.4'
N N 0.0061 0.0033 'International Tables Vol C Tables 4.2.6.8 and 6.1.1.4'
O O 0.0106 0.0060 'International Tables Vol C Tables 4.2.6.8 and 6.1.1.4'
P P 0.1023 0.0942 'International Tables Vol C Tables 4.2.6.8 and 6.1.1.4'
Cr Cr 0.3209 0.6236 'International Tables Vol C Tables 4.2.6.8 and 6.1.1.4'

loop_
_geom_angle_atom_site_label_1
_geom_angle_atom_site_label_2
_geom_angle_atom_site_label_3
_geom_angle
C1 Cr1 C3 168.9(3)
C1 Cr1 C4 82.0(3)
C3 Cr1 C4 89.7(3)
C1 Cr1 C2 89.7(3)
C3 Cr1 C2 99.4(3)
C4 Cr1 C2 169.3(3)
C1 Cr1 P1 89.0(2)
C3 Cr1 P1 84.5(2)
C4 Cr1 P1 95.1(2)
C2 Cr1 P1 91.3(2)
C1 Cr1 P2 94.4(2)
C3 Cr1 P2 92.6(2)
C4 Cr1 P2 88.3(2)
C2 Cr1 P2 85.7(2)
P1 Cr1 P2 175.53(8)
N13 P1 N12 108.3(3)
N13 P1 N11 97.5(3)
N12 P1 N11 98.8(3)
N13 P1 Cr1 115.0(2)
N12 P1 Cr1 117.7(2)
N11 P1 Cr1 116.6(2)
N22 P2 N23 98.4(3)
N22 P2 N21 109.8(3)
N23 P2 N21 98.2(3)
N22 P2 Cr1 117.1(2)
N23 P2 Cr1 116.7(2)
N21 P2 Cr1 114.1(2)
O1 C1 Cr1 175.2(7)
O2 C2 Cr1 177.2(7)
O3 C3 Cr1 176.9(6)
O4 C4 Cr1 174.1(7)
C112 N11 C111 111.5(6)
C112 N11 P1 116.9(5)
C111 N11 P1 116.5(5)
C122 N12 C121 110.9(6)
C122 N12 P1 124.3(5)
C121 N12 P1 121.4(5)
C132 N13 C131 109.7(6)
C132 N13 P1 120.0(5)
C131 N13 P1 125.6(5)
C212 N21 C211 110.5(6)
C212 N21 P2 122.9(5)
C211 N21 P2 117.7(4)
C221 N22 C222 110.7(6)
C221 N22 P2 123.1(5)
C222 N22 P2 120.2(5)
C231 N23 C232 112.2(6)
C231 N23 P2 117.3(5)
C232 N23 P2 117.5(5)

loop_
_geom_bond_atom_site_label_1
_geom_bond_atom_site_label_2
_geom_bond_distance
Cr1 C1 1.854(9)
Cr1 C3 1.858(8)
Cr1 C4 1.863(8)
Cr1 C2 1.888(8)
Cr1 P1 2.349(2)
Cr1 P2 2.356(2)
P1 N13 1.674(6)
P1 N12 1.677(6)
P1 N11 1.698(6)
P2 N22 1.682(6)
P2 N23 1.689(6)
P2 N21 1.691(6)
C1 O1 1.170(8)
C2 O2 1.145(7)
C3 O3 1.171(8)
C4 O4 1.154(7)
N11 C112 1.467(8)
N11 C111 1.477(8)
N12 C122 1.445(9)
N12 C121 1.481(9)
N13 C132 1.461(8)
N13 C131 1.477(8)
N21 C212 1.468(8)
N21 C211 1.469(8)
N22 C221 1.443(8)
N22 C222 1.475(9)
N23 C231 1.456(9)
N23 C232 1.463(9)
